data_4030574
loop_
_publ_author_name
'Liedtke, Ren\'e'
'Tenberge, Fabian'
'Daniliuc, Constantin G.'
'Kehr, Gerald'
'Erker, Gerhard'

_publ_section_title
;
 Benzannulation of heterocyclic frameworks by 1,1-carboboration pathways.
;
_journal_issue 4
_journal_name_full 'The Journal of organic chemistry'
_journal_page_first 2240
_journal_page_last 2248
_journal_paper_doi 10.1021/jo502753s
_journal_volume 80
_journal_year 2015
_chemical_formula_sum 'C37 H25 B F15 N Si2'
_chemical_formula_weight 835.57
_chemical_name_systematic
; 
 ? 
;
_space_group_IT_number 14
_symmetry_cell_setting monoclinic
_symmetry_space_group_name_Hall '-P 2ybc'
_symmetry_space_group_name_H-M 'P 1 21/c 1'
_atom_sites_solution_hydrogens geom
_atom_sites_solution_primary direct
_atom_sites_solution_secondary difmap
_audit_creation_method SHELXL-97
_cell_angle_alpha 90.00
_cell_angle_beta 111.900(2)
_cell_angle_gamma 90.00
_cell_formula_units_Z 8
_cell_length_a 19.0787(6)
_cell_length_b 12.0494(2)
_cell_length_c 34.2690(12)
_cell_measurement_reflns_used 12717
_cell_measurement_temperature 223(2)
_cell_measurement_theta_max 68.25
_cell_measurement_theta_min 0.88
_cell_volume 7309.5(4)
_computing_cell_refinement 'Collect (Nonius B.V., 1998)'
_computing_data_collection 'Collect (Nonius B.V., 1998)'
_computing_data_reduction 'Denzo-SMN (Otwinowski & Minor, 1997)'
_computing_molecular_graphics 'XP (BrukerAXS, 2000)'
_computing_publication_material 'SHELXL-97 (Sheldrick, 1997)'
_computing_structure_refinement 'SHELXL-97 (Sheldrick, 1997)'
_computing_structure_solution 'SHELXS-97 (Sheldrick, 1990)'
_diffrn_ambient_temperature 223(2)
_diffrn_measured_fraction_theta_full 0.976
_diffrn_measured_fraction_theta_max 0.976
_diffrn_measurement_device_type 'Nonius KappaCCD APEXII'
_diffrn_measurement_method '\w and \f scans'
_diffrn_radiation_monochromator graphite
_diffrn_radiation_source 'fine-focus sealed tube'
_diffrn_radiation_type CuK\a
_diffrn_radiation_wavelength 1.54178
_diffrn_reflns_av_R_equivalents 0.066
_diffrn_reflns_av_sigmaI/netI 0.0325
_diffrn_reflns_limit_h_max 22
_diffrn_reflns_limit_h_min 0
_diffrn_reflns_limit_k_max 0
_diffrn_reflns_limit_k_min -14
_diffrn_reflns_limit_l_max 36
_diffrn_reflns_limit_l_min -40
_diffrn_reflns_number 78186
_diffrn_reflns_theta_full 67.11
_diffrn_reflns_theta_max 67.11
_diffrn_reflns_theta_min 3.92
_exptl_absorpt_coefficient_mu 1.857
_exptl_absorpt_correction_T_max 0.9464
_exptl_absorpt_correction_T_min 0.6058
_exptl_absorpt_correction_type multi-scan
_exptl_absorpt_process_details 'Denzo (Otwinowski, Borek, Majewski & Minor, 2003)'
_exptl_crystal_colour yellow
_exptl_crystal_density_diffrn 1.519
_exptl_crystal_density_method 'not measured'
_exptl_crystal_description plate
_exptl_crystal_F_000 3376
_exptl_crystal_size_max 0.30
_exptl_crystal_size_mid 0.07
_exptl_crystal_size_min 0.03
_refine_diff_density_max 0.431
_refine_diff_density_min -0.264
_refine_diff_density_rms 0.049
_refine_ls_extinction_method none
_refine_ls_goodness_of_fit_ref 1.044
_refine_ls_hydrogen_treatment constr
_refine_ls_matrix_type full
_refine_ls_number_parameters 1023
_refine_ls_number_reflns 12742
_refine_ls_number_restraints 0
_refine_ls_restrained_S_all 1.044
_refine_ls_R_factor_all 0.0764
_refine_ls_R_factor_gt 0.0539
_refine_ls_shift/su_max 0.001
_refine_ls_shift/su_mean 0.000
_refine_ls_structure_factor_coef Fsqd
_refine_ls_weighting_details 'calc w=1/[\s^2^(Fo^2^)+(0.0615P)^2^+4.9121P] where P=(Fo^2^+2Fc^2^)/3'
_refine_ls_weighting_scheme calc
_refine_ls_wR_factor_gt 0.1283
_refine_ls_wR_factor_ref 0.1431
_reflns_number_gt 9507
_reflns_number_total 12742
_reflns_threshold_expression >2sigma(I)
_cod_data_source_file jo502753s_si_002.cif
_cod_data_source_block erk6802
_cod_depositor_comments 'Adding full bibliography for 4030573--4030578.cif.'
_cod_original_sg_symbol_H-M P21/c
_cod_database_code 4030574

loop_
_symmetry_equiv_pos_as_xyz
'x, y, z'
'-x, y+1/2, -z+1/2'
'-x, -y, -z'
'x, -y-1/2, z-1/2'

loop_
_atom_site_label
_atom_site_type_symbol
_atom_site_fract_x
_atom_site_fract_y
_atom_site_fract_z
_atom_site_U_iso_or_equiv
_atom_site_adp_type
_atom_site_occupancy
_atom_site_symmetry_multiplicity
_atom_site_calc_flag
_atom_site_refinement_flags
Si1 Si 0.48709(5) 0.20608(7) 0.75288(3) 0.0567(2) Uani 1 1 d .
Si2 Si 0.37149(5) -0.13540(6) 0.87178(2) 0.0488(2) Uani 1 1 d .
B1 B 0.52237(18) 0.0278(3) 0.90522(10) 0.0464(7) Uani 1 1 d .
N9 N 0.33120(14) 0.05230(19) 0.73113(7) 0.0510(6) Uani 1 1 d .
C8A C 0.28435(16) -0.0382(2) 0.72699(9) 0.0498(7) Uani 1 1 d .
C8 C 0.22584(18) -0.0741(3) 0.69054(10) 0.0653(9) Uani 1 1 d .
H8 H 0.2119 -0.0335 0.6654 0.078 Uiso 1 1 calc R
C7 C 0.18971(18) -0.1703(3) 0.69279(11) 0.0693(9) Uani 1 1 d .
H7 H 0.1504 -0.1968 0.6687 0.083 Uiso 1 1 calc R
C6 C 0.21011(17) -0.2294(3) 0.73012(11) 0.0640(9) Uani 1 1 d .
H6 H 0.1845 -0.2956 0.7308 0.077 Uiso 1 1 calc R
C5 C 0.26733(16) -0.1934(2) 0.76641(10) 0.0534(7) Uani 1 1 d .
H5 H 0.2806 -0.2349 0.7914 0.064 Uiso 1 1 calc R
C4B C 0.30529(15) -0.0944(2) 0.76559(9) 0.0449(6) Uani 1 1 d .
C4A C 0.36855(14) -0.0325(2) 0.79548(8) 0.0404(6) Uani 1 1 d .
C4 C 0.40959(14) -0.0426(2) 0.83923(8) 0.0411(6) Uani 1 1 d .
C3 C 0.46990(14) 0.0334(2) 0.85766(8) 0.0407(6) Uani 1 1 d .
C2 C 0.48778(14) 0.1133(2) 0.83211(8) 0.0417(6) Uani 1 1 d .
C1 C 0.44818(15) 0.1246(2) 0.78852(8) 0.0437(6) Uani 1 1 d .
C9A C 0.38499(15) 0.0542(2) 0.77219(8) 0.0429(6) Uani 1 1 d .
C10 C 0.3042(2) 0.1483(3) 0.70345(10) 0.0680(9) Uani 1 1 d .
H10A H 0.3132 0.1364 0.6777 0.102 Uiso 1 1 calc R
H10B H 0.3310 0.2143 0.7175 0.102 Uiso 1 1 calc R
H10C H 0.2505 0.1580 0.6968 0.102 Uiso 1 1 calc R
C11 C 0.4749(2) 0.1192(3) 0.70559(10) 0.0686(9) Uani 1 1 d .
H11A H 0.4313 0.0714 0.6997 0.103 Uiso 1 1 calc R
H11B H 0.5197 0.0741 0.7110 0.103 Uiso 1 1 calc R
H11C H 0.4675 0.1670 0.6816 0.103 Uiso 1 1 calc R
C12 C 0.4456(3) 0.3481(3) 0.73971(12) 0.0836(12) Uani 1 1 d .
H12A H 0.4805 0.3957 0.7330 0.125 Uiso 1 1 calc R
H12B H 0.4365 0.3783 0.7636 0.125 Uiso 1 1 calc R
H12C H 0.3983 0.3439 0.7157 0.125 Uiso 1 1 calc R
C13 C 0.5917(2) 0.2271(4) 0.77659(13) 0.0957(14) Uani 1 1 d .
H13A H 0.6159 0.1592 0.7904 0.144 Uiso 1 1 calc R
H13B H 0.6034 0.2867 0.7970 0.144 Uiso 1 1 calc R
H13C H 0.6103 0.2461 0.7547 0.144 Uiso 1 1 calc R
C21 C 0.26859(18) -0.1072(3) 0.85616(11) 0.0659(9) Uani 1 1 d .
H21A H 0.2437 -0.1151 0.8259 0.099 Uiso 1 1 calc R
H21B H 0.2615 -0.0322 0.8643 0.099 Uiso 1 1 calc R
H21C H 0.2471 -0.1595 0.8701 0.099 Uiso 1 1 calc R
C22 C 0.4067(2) -0.1012(4) 0.92891(11) 0.0912(13) Uani 1 1 d .
H22A H 0.3685 -0.1203 0.9401 0.137 Uiso 1 1 calc R
H22B H 0.4176 -0.0224 0.9327 0.137 Uiso 1 1 calc R
H22C H 0.4524 -0.1431 0.9436 0.137 Uiso 1 1 calc R
C23 C 0.3957(2) -0.2837(3) 0.86725(12) 0.0727(10) Uani 1 1 d .
H23A H 0.3645 -0.3311 0.8769 0.109 Uiso 1 1 calc R
H23B H 0.4485 -0.2963 0.8844 0.109 Uiso 1 1 calc R
H23C H 0.3868 -0.3006 0.8381 0.109 Uiso 1 1 calc R
C41 C 0.53243(17) 0.1352(2) 0.93345(9) 0.0527(7) Uani 1 1 d .
F42 F 0.40341(10) 0.18392(16) 0.90140(6) 0.0713(5) Uani 1 1 d .
C42 C 0.47375(19) 0.2089(3) 0.92813(10) 0.0604(8) Uani 1 1 d .
F43 F 0.42453(16) 0.3787(2) 0.94072(10) 0.1215(10) Uani 1 1 d .
C43 C 0.4834(3) 0.3092(3) 0.94876(15) 0.0870(12) Uani 1 1 d .
F44 F 0.56468(19) 0.4368(2) 0.99614(12) 0.1614(15) Uani 1 1 d .
C44 C 0.5539(3) 0.3386(4) 0.97646(16) 0.1016(15) Uani 1 1 d .
F45 F 0.68271(16) 0.2966(3) 1.01037(9) 0.1333(11) Uani 1 1 d .
C45 C 0.6140(2) 0.2682(4) 0.98352(13) 0.0881(12) Uani 1 1 d .
F46 F 0.66401(11) 0.10639(18) 0.96931(6) 0.0799(6) Uani 1 1 d .
C46 C 0.6024(2) 0.1691(3) 0.96241(10) 0.0644(8) Uani 1 1 d .
C51 C 0.56956(16) -0.0802(2) 0.92400(8) 0.0483(7) Uani 1 1 d .
F52 F 0.57373(10) -0.13795(13) 0.85849(5) 0.0577(4) Uani 1 1 d .
C52 C 0.59171(16) -0.1553(2) 0.89971(9) 0.0474(6) Uani 1 1 d .
F53 F 0.65533(11) -0.31588(15) 0.89105(6) 0.0719(5) Uani 1 1 d .
C53 C 0.63334(16) -0.2497(2) 0.91576(10) 0.0537(7) Uani 1 1 d .
F54 F 0.68987(13) -0.36920(18) 0.97292(8) 0.0946(7) Uani 1 1 d .
C54 C 0.65229(17) -0.2758(3) 0.95743(11) 0.0637(8) Uani 1 1 d .
F55 F 0.65024(13) -0.2293(2) 1.02365(6) 0.0975(7) Uani 1 1 d .
C55 C 0.63113(19) -0.2055(3) 0.98267(10) 0.0662(9) Uani 1 1 d .
F56 F 0.57403(12) -0.04583(18) 0.99290(5) 0.0777(6) Uani 1 1 d .
C56 C 0.59272(18) -0.1105(3) 0.96623(9) 0.0572(8) Uani 1 1 d .
C31 C 0.55136(15) 0.1928(2) 0.85357(9) 0.0465(6) Uani 1 1 d .
F32 F 0.46454(9) 0.33655(13) 0.84819(6) 0.0608(4) Uani 1 1 d .
C32 C 0.53654(16) 0.3022(2) 0.86028(9) 0.0491(7) Uani 1 1 d .
F33 F 0.57369(13) 0.48061(15) 0.88833(7) 0.0870(6) Uani 1 1 d .
C33 C 0.59197(19) 0.3772(3) 0.88067(11) 0.0637(8) Uani 1 1 d .
F34 F 0.72122(13) 0.41891(19) 0.91349(9) 0.1092(8) Uani 1 1 d .
C34 C 0.66636(19) 0.3459(3) 0.89405(12) 0.0734(10) Uani 1 1 d .
F35 F 0.75644(10) 0.2077(2) 0.89966(9) 0.1058(8) Uani 1 1 d .
C35 C 0.68409(17) 0.2393(3) 0.88783(12) 0.0718(10) Uani 1 1 d .
F36 F 0.64670(10) 0.06049(15) 0.86209(7) 0.0785(6) Uani 1 1 d .
C36 C 0.62687(17) 0.1640(3) 0.86823(11) 0.0586(8) Uani 1 1 d .
Si1A Si 0.98891(5) 0.56782(7) 0.75356(3) 0.0546(2) Uani 1 1 d .
Si2A Si 0.88454(4) 0.90274(7) 0.87948(3) 0.0490(2) Uani 1 1 d .
B1A B 1.02978(17) 0.7284(3) 0.90874(10) 0.0454(7) Uani 1 1 d .
N9A N 0.83356(13) 0.72334(19) 0.73545(7) 0.0507(6) Uani 1 1 d .
C8C C 0.78729(16) 0.8136(2) 0.73323(9) 0.0495(7) Uani 1 1 d .
C8B C 0.72632(18) 0.8505(3) 0.69819(10) 0.0648(9) Uani 1 1 d .
H8B H 0.7105 0.8115 0.6726 0.078 Uiso 1 1 calc R
C7A C 0.69038(18) 0.9455(3) 0.70243(11) 0.0685(9) Uani 1 1 d .
H7A H 0.6496 0.9727 0.6793 0.082 Uiso 1 1 calc R
C6A C 0.71311(17) 1.0017(3) 0.74014(11) 0.0638(9) Uani 1 1 d .
H6A H 0.6878 1.0672 0.7420 0.077 Uiso 1 1 calc R
C5A C 0.77244(15) 0.9641(2) 0.77538(10) 0.0523(7) Uani 1 1 d .
H5A H 0.7870 1.0033 0.8009 0.063 Uiso 1 1 calc R
C4E C 0.81029(15) 0.8668(2) 0.77236(9) 0.0444(6) Uani 1 1 d .
C4D C 0.87433(14) 0.8031(2) 0.80095(8) 0.0419(6) Uani 1 1 d .
C4C C 0.91749(15) 0.8096(2) 0.84463(8) 0.0426(6) Uani 1 1 d .
C1A C 0.95152(15) 0.6469(2) 0.79064(8) 0.0433(6) Uani 1 1 d .
C2A C 0.99275(14) 0.6541(2) 0.83429(8) 0.0414(6) Uani 1 1 d .
C3A C 0.97667(14) 0.7319(2) 0.86104(8) 0.0413(6) Uani 1 1 d .
C9B C 0.88879(15) 0.7186(2) 0.77601(8) 0.0428(6) Uani 1 1 d .
C10A C 0.80471(19) 0.6293(3) 0.70717(10) 0.0640(8) Uani 1 1 d .
H10D H 0.7519 0.6176 0.7025 0.096 Uiso 1 1 calc R
H10E H 0.8334 0.5633 0.7197 0.096 Uiso 1 1 calc R
H10F H 0.8097 0.6445 0.6805 0.096 Uiso 1 1 calc R
C11A C 0.9707(2) 0.6530(3) 0.70497(10) 0.0693(9) Uani 1 1 d .
H11D H 1.0173 0.6885 0.7064 0.104 Uiso 1 1 calc R
H11E H 0.9332 0.7093 0.7029 0.104 Uiso 1 1 calc R
H11F H 0.9523 0.6053 0.6804 0.104 Uiso 1 1 calc R
C12A C 0.9488(2) 0.4250(3) 0.74116(12) 0.0771(10) Uani 1 1 d .
H12D H 0.9006 0.4282 0.7177 0.116 Uiso 1 1 calc R
H12E H 0.9416 0.3943 0.7656 0.116 Uiso 1 1 calc R
H12F H 0.9833 0.3783 0.7337 0.116 Uiso 1 1 calc R
C13A C 1.0939(2) 0.5521(4) 0.77568(12) 0.0883(12) Uani 1 1 d .
H13D H 1.1111 0.5315 0.7534 0.133 Uiso 1 1 calc R
H13E H 1.1081 0.4948 0.7971 0.133 Uiso 1 1 calc R
H13F H 1.1170 0.6219 0.7880 0.133 Uiso 1 1 calc R
C21A C 0.78261(17) 0.8743(3) 0.86776(10) 0.0607(8) Uani 1 1 d .
H21D H 0.7631 0.9284 0.8821 0.091 Uiso 1 1 calc R
H21E H 0.7771 0.8003 0.8774 0.091 Uiso 1 1 calc R
H21F H 0.7546 0.8792 0.8377 0.091 Uiso 1 1 calc R
C22A C 0.90715(19) 1.0509(3) 0.87331(12) 0.0708(9) Uani 1 1 d .
H22D H 0.8928 1.0678 0.8437 0.106 Uiso 1 1 calc R
H22E H 0.9609 1.0632 0.8877 0.106 Uiso 1 1 calc R
H22F H 0.8795 1.0986 0.8853 0.106 Uiso 1 1 calc R
C23A C 0.9285(2) 0.8714(3) 0.93716(10) 0.0765(11) Uani 1 1 d .
H23D H 0.9751 0.9132 0.9495 0.115 Uiso 1 1 calc R
H23E H 0.9394 0.7926 0.9411 0.115 Uiso 1 1 calc R
H23F H 0.8939 0.8921 0.9506 0.115 Uiso 1 1 calc R
C41A C 1.02944(16) 0.6172(2) 0.93363(8) 0.0479(6) Uani 1 1 d .
F42A F 0.89647(9) 0.60051(15) 0.90129(6) 0.0644(5) Uani 1 1 d .
C42A C 0.96351(16) 0.5573(2) 0.92555(9) 0.0513(7) Uani 1 1 d .
F43A F 0.89608(12) 0.39747(18) 0.93139(7) 0.0883(6) Uani 1 1 d .
C43A C 0.96134(19) 0.4520(3) 0.94086(10) 0.0615(8) Uani 1 1 d .
F44A F 1.02784(15) 0.29997(18) 0.98045(8) 0.1030(8) Uani 1 1 d .
C44A C 1.0278(2) 0.4032(3) 0.96593(11) 0.0694(9) Uani 1 1 d .
F45A F 1.15922(13) 0.4116(2) 1.00051(8) 0.1034(8) Uani 1 1 d .
C45A C 1.0946(2) 0.4599(3) 0.97616(11) 0.0689(9) Uani 1 1 d .
F46A F 1.16240(10) 0.61355(17) 0.96939(6) 0.0704(5) Uani 1 1 d .
C46A C 1.09465(17) 0.5644(3) 0.96022(9) 0.0558(7) Uani 1 1 d .
C51A C 1.08503(16) 0.8275(2) 0.92953(9) 0.0495(7) Uani 1 1 d .
F52A F 1.07816(10) 0.90226(14) 0.86381(5) 0.0589(4) Uani 1 1 d .
C52A C 1.10379(16) 0.9082(2) 0.90579(9) 0.0511(7) Uani 1 1 d .
F53A F 1.16556(11) 1.07234(15) 0.89869(7) 0.0795(6) Uani 1 1 d .
C53A C 1.14917(17) 0.9986(3) 0.92352(11) 0.0596(8) Uani 1 1 d .
F54A F 1.21858(13) 1.10151(18) 0.98344(8) 0.1006(7) Uani 1 1 d .
C54A C 1.17637(18) 1.0130(3) 0.96623(12) 0.0679(9) Uani 1 1 d .
F55A F 1.18624(12) 0.95146(19) 1.03302(6) 0.0869(6) Uani 1 1 d .
C55A C 1.15980(18) 0.9362(3) 0.99130(10) 0.0633(8) Uani 1 1 d .
F56A F 1.09934(11) 0.77769(17) 0.99931(5) 0.0718(5) Uani 1 1 d .
C56A C 1.11586(17) 0.8464(3) 0.97297(9) 0.0564(7) Uani 1 1 d .
C31A C 1.05548(15) 0.5729(2) 0.85429(8) 0.0439(6) Uani 1 1 d .
F32A F 0.96780(9) 0.42887(13) 0.84682(5) 0.0585(4) Uani 1 1 d .
C32A C 1.04007(16) 0.4625(2) 0.85948(9) 0.0473(6) Uani 1 1 d .
F33A F 1.07644(13) 0.28200(15) 0.88529(7) 0.0843(6) Uani 1 1 d .
C33A C 1.0950(2) 0.3860(2) 0.87867(10) 0.0614(8) Uani 1 1 d .
F34A F 1.22412(13) 0.3423(2) 0.91174(8) 0.1120(9) Uani 1 1 d .
C34A C 1.1694(2) 0.4168(3) 0.89326(12) 0.0719(10) Uani 1 1 d .
F35A F 1.26040(11) 0.5564(2) 0.90213(9) 0.1061(8) Uani 1 1 d .
C35A C 1.18781(17) 0.5238(3) 0.88868(12) 0.0709(9) Uani 1 1 d .
F36A F 1.15169(10) 0.70492(15) 0.86526(7) 0.0763(6) Uani 1 1 d .
C36A C 1.13124(16) 0.6007(3) 0.86978(10) 0.0556(7) Uani 1 1 d .

loop_
_atom_site_aniso_label
_atom_site_aniso_U_11
_atom_site_aniso_U_22
_atom_site_aniso_U_33
_atom_site_aniso_U_23
_atom_site_aniso_U_13
_atom_site_aniso_U_12
Si1 0.0772(6) 0.0480(5) 0.0592(5) 0.0052(4) 0.0419(4) -0.0044(4)
Si2 0.0555(4) 0.0469(4) 0.0508(4) 0.0022(3) 0.0276(4) -0.0073(4)
B1 0.0495(17) 0.0506(18) 0.0457(17) -0.0047(14) 0.0253(15) -0.0086(15)
N9 0.0596(14) 0.0485(13) 0.0422(13) 0.0040(11) 0.0158(11) 0.0045(11)
C8A 0.0497(16) 0.0466(16) 0.0494(16) -0.0039(13) 0.0141(13) 0.0076(13)
C8 0.064(2) 0.061(2) 0.0557(19) -0.0069(15) 0.0053(16) 0.0133(17)
C7 0.0539(18) 0.063(2) 0.072(2) -0.0175(18) 0.0008(16) 0.0085(16)
C6 0.0480(17) 0.0535(18) 0.082(2) -0.0156(17) 0.0144(16) -0.0020(14)
C5 0.0499(16) 0.0445(16) 0.0646(19) -0.0046(14) 0.0198(14) 0.0004(13)
C4B 0.0412(14) 0.0408(14) 0.0534(16) -0.0063(12) 0.0185(12) 0.0016(12)
C4A 0.0440(14) 0.0376(13) 0.0436(14) -0.0032(11) 0.0210(12) -0.0002(11)
C4 0.0470(14) 0.0363(13) 0.0454(15) -0.0023(11) 0.0236(12) 0.0003(11)
C3 0.0459(14) 0.0377(13) 0.0430(14) -0.0023(11) 0.0220(12) 0.0004(11)
C2 0.0433(14) 0.0374(14) 0.0500(15) -0.0019(12) 0.0239(12) -0.0022(11)
C1 0.0501(15) 0.0383(14) 0.0481(15) 0.0015(12) 0.0246(13) 0.0007(12)
C9A 0.0507(15) 0.0398(14) 0.0420(14) -0.0003(11) 0.0218(12) 0.0033(12)
C10 0.079(2) 0.063(2) 0.059(2) 0.0187(16) 0.0216(17) 0.0145(17)
C11 0.100(3) 0.0564(19) 0.069(2) 0.0132(16) 0.054(2) 0.0165(18)
C12 0.142(4) 0.0463(18) 0.083(3) 0.0034(17) 0.067(3) -0.002(2)
C13 0.092(3) 0.128(4) 0.093(3) 0.002(3) 0.065(2) -0.035(3)
C21 0.066(2) 0.064(2) 0.084(2) 0.0061(17) 0.0467(19) -0.0028(16)
C22 0.098(3) 0.134(4) 0.061(2) -0.009(2) 0.051(2) -0.037(3)
C23 0.073(2) 0.0516(19) 0.098(3) 0.0175(18) 0.038(2) 0.0000(16)
C41 0.0590(17) 0.0548(17) 0.0499(16) -0.0105(14) 0.0267(14) -0.0073(14)
F42 0.0612(11) 0.0732(12) 0.0864(13) -0.0071(10) 0.0358(10) 0.0071(9)
C42 0.066(2) 0.0582(19) 0.069(2) -0.0121(16) 0.0389(17) -0.0021(16)
F43 0.125(2) 0.0748(15) 0.201(3) -0.0353(17) 0.103(2) 0.0090(14)
C43 0.098(3) 0.068(2) 0.123(3) -0.031(2) 0.075(3) -0.006(2)
F44 0.175(3) 0.113(2) 0.231(4) -0.117(2) 0.115(3) -0.048(2)
C44 0.118(4) 0.079(3) 0.130(4) -0.064(3) 0.073(3) -0.030(3)
F45 0.110(2) 0.142(2) 0.136(2) -0.086(2) 0.0320(17) -0.0517(18)
C45 0.092(3) 0.093(3) 0.085(3) -0.046(2) 0.040(2) -0.031(2)
F46 0.0626(11) 0.0892(14) 0.0756(13) -0.0189(11) 0.0117(10) -0.0049(11)
C46 0.068(2) 0.068(2) 0.0577(19) -0.0199(16) 0.0245(16) -0.0089(17)
C51 0.0554(16) 0.0500(16) 0.0404(15) -0.0024(12) 0.0189(13) -0.0024(13)
F52 0.0792(11) 0.0504(9) 0.0488(9) -0.0041(7) 0.0302(9) 0.0043(8)
C52 0.0527(16) 0.0456(15) 0.0454(16) -0.0018(12) 0.0200(13) -0.0038(13)
F53 0.0794(12) 0.0510(10) 0.0938(14) -0.0071(10) 0.0421(11) 0.0067(9)
C53 0.0519(16) 0.0461(16) 0.066(2) -0.0037(15) 0.0257(15) -0.0018(13)
F54 0.0851(15) 0.0832(14) 0.1115(17) 0.0382(13) 0.0320(13) 0.0298(12)
C54 0.0504(17) 0.062(2) 0.075(2) 0.0180(17) 0.0187(16) 0.0078(15)
F55 0.0925(15) 0.135(2) 0.0584(12) 0.0360(13) 0.0209(11) 0.0242(14)
C55 0.0596(19) 0.087(2) 0.0464(18) 0.0195(17) 0.0138(15) 0.0037(18)
F56 0.0967(14) 0.0971(14) 0.0419(9) -0.0046(9) 0.0289(10) 0.0133(12)
C56 0.0637(19) 0.067(2) 0.0425(16) -0.0005(15) 0.0210(14) 0.0028(16)
C31 0.0462(15) 0.0432(15) 0.0538(16) 0.0054(13) 0.0230(13) -0.0012(12)
F32 0.0535(10) 0.0489(9) 0.0773(12) -0.0029(8) 0.0213(9) 0.0052(8)
C32 0.0476(16) 0.0425(15) 0.0564(17) 0.0026(13) 0.0183(13) -0.0021(13)
F33 0.0993(15) 0.0432(10) 0.1087(16) -0.0123(10) 0.0274(13) -0.0127(10)
C33 0.067(2) 0.0450(17) 0.076(2) 0.0027(15) 0.0229(17) -0.0087(15)
F34 0.0764(14) 0.0871(15) 0.137(2) -0.0036(14) 0.0087(14) -0.0415(12)
C34 0.058(2) 0.060(2) 0.091(3) 0.0030(19) 0.0148(18) -0.0244(17)
F35 0.0404(10) 0.1068(17) 0.158(2) 0.0282(16) 0.0233(12) -0.0022(11)
C35 0.0409(17) 0.076(2) 0.093(3) 0.019(2) 0.0184(17) -0.0063(16)
F36 0.0602(11) 0.0569(11) 0.1276(18) 0.0088(11) 0.0456(12) 0.0109(9)
C36 0.0499(17) 0.0479(17) 0.084(2) 0.0106(16) 0.0319(16) 0.0040(14)
Si1A 0.0712(5) 0.0494(5) 0.0522(5) -0.0019(4) 0.0336(4) 0.0043(4)
Si2A 0.0508(4) 0.0456(4) 0.0526(5) -0.0046(3) 0.0215(4) 0.0072(3)
B1A 0.0432(16) 0.0467(17) 0.0511(18) -0.0037(14) 0.0232(14) 0.0034(14)
N9A 0.0573(14) 0.0480(13) 0.0410(13) -0.0016(10) 0.0115(11) -0.0013(11)
C8C 0.0495(16) 0.0412(15) 0.0524(17) 0.0044(13) 0.0126(13) -0.0066(13)
C8B 0.0633(19) 0.0550(19) 0.0571(19) 0.0071(15) 0.0007(15) -0.0079(16)
C7A 0.0519(18) 0.0542(19) 0.077(2) 0.0155(17) -0.0016(16) -0.0042(15)
C6A 0.0501(17) 0.0457(17) 0.084(2) 0.0111(16) 0.0116(17) 0.0026(14)
C5A 0.0470(15) 0.0403(15) 0.0663(19) 0.0057(14) 0.0172(14) -0.0006(12)
C4E 0.0418(14) 0.0386(14) 0.0514(16) 0.0051(12) 0.0155(12) -0.0030(11)
C4D 0.0426(14) 0.0368(14) 0.0485(15) 0.0043(11) 0.0194(12) 0.0002(11)
C4C 0.0455(14) 0.0387(14) 0.0454(15) 0.0014(11) 0.0192(12) -0.0009(12)
C1A 0.0494(15) 0.0373(14) 0.0469(15) 0.0005(12) 0.0222(13) -0.0008(12)
C2A 0.0432(14) 0.0380(14) 0.0480(15) 0.0014(12) 0.0227(12) 0.0018(11)
C3A 0.0421(14) 0.0394(14) 0.0445(15) 0.0014(11) 0.0186(12) -0.0002(11)
C9B 0.0506(15) 0.0388(14) 0.0406(14) 0.0013(11) 0.0188(12) -0.0040(12)
C10A 0.073(2) 0.0559(18) 0.0557(19) -0.0125(15) 0.0148(16) -0.0094(16)
C11A 0.099(3) 0.060(2) 0.062(2) -0.0058(16) 0.045(2) -0.0086(18)
C12A 0.120(3) 0.0454(18) 0.076(2) -0.0012(16) 0.048(2) 0.0069(19)
C13A 0.081(2) 0.127(3) 0.076(2) -0.005(2) 0.051(2) 0.025(2)
C21A 0.0601(19) 0.0579(19) 0.073(2) -0.0055(16) 0.0355(17) 0.0041(15)
C22A 0.062(2) 0.0494(18) 0.098(3) -0.0139(18) 0.0262(19) -0.0023(15)
C23A 0.076(2) 0.100(3) 0.058(2) -0.0068(19) 0.0311(18) 0.033(2)
C41A 0.0494(15) 0.0552(17) 0.0413(15) 0.0036(13) 0.0196(13) 0.0047(13)
F42A 0.0477(9) 0.0750(12) 0.0682(11) 0.0116(9) 0.0189(8) -0.0018(9)
C42A 0.0532(17) 0.0550(17) 0.0495(16) 0.0061(13) 0.0236(14) 0.0024(14)
F43A 0.0881(15) 0.0817(14) 0.1038(16) 0.0129(12) 0.0459(13) -0.0263(12)
C43A 0.066(2) 0.064(2) 0.064(2) 0.0055(16) 0.0360(17) -0.0052(17)
F44A 0.134(2) 0.0719(14) 0.1204(19) 0.0441(13) 0.0673(17) 0.0123(13)
C44A 0.089(3) 0.059(2) 0.072(2) 0.0237(17) 0.044(2) 0.0108(19)
F45A 0.0878(15) 0.1089(17) 0.1076(17) 0.0549(15) 0.0298(13) 0.0397(14)
C45A 0.073(2) 0.074(2) 0.063(2) 0.0246(18) 0.0291(18) 0.0258(19)
F46A 0.0498(10) 0.0838(13) 0.0712(12) 0.0123(10) 0.0152(9) 0.0059(9)
C46A 0.0503(17) 0.0653(19) 0.0533(17) 0.0091(15) 0.0212(14) 0.0050(15)
C51A 0.0486(15) 0.0513(16) 0.0488(16) -0.0019(13) 0.0184(13) 0.0010(13)
F52A 0.0711(11) 0.0533(10) 0.0530(10) 0.0032(8) 0.0240(9) -0.0071(8)
C52A 0.0496(16) 0.0481(16) 0.0543(18) -0.0031(13) 0.0179(14) 0.0008(13)
F53A 0.0801(13) 0.0520(11) 0.1056(16) 0.0046(10) 0.0337(12) -0.0118(9)
C53A 0.0555(18) 0.0457(17) 0.077(2) -0.0019(16) 0.0240(17) -0.0024(14)
F54A 0.0904(15) 0.0757(14) 0.1155(18) -0.0334(13) 0.0152(14) -0.0276(12)
C54A 0.0524(18) 0.060(2) 0.080(2) -0.0210(18) 0.0109(17) -0.0063(16)
F55A 0.0792(13) 0.1038(16) 0.0613(12) -0.0281(11) 0.0072(10) 0.0007(12)
C55A 0.0537(18) 0.071(2) 0.0553(19) -0.0179(17) 0.0084(15) 0.0016(16)
F56A 0.0759(12) 0.0908(14) 0.0471(10) -0.0006(9) 0.0211(9) -0.0082(10)
C56A 0.0520(17) 0.0646(19) 0.0504(17) -0.0052(15) 0.0164(14) 0.0000(15)
C31A 0.0445(14) 0.0426(15) 0.0483(15) -0.0012(12) 0.0216(12) 0.0036(12)
F32A 0.0574(10) 0.0502(9) 0.0651(11) -0.0004(8) 0.0195(8) -0.0095(8)
C32A 0.0495(16) 0.0434(15) 0.0487(16) -0.0028(12) 0.0180(13) 0.0009(13)
F33A 0.1150(17) 0.0428(10) 0.0856(14) 0.0079(9) 0.0264(12) 0.0136(10)
C33A 0.073(2) 0.0430(17) 0.066(2) 0.0006(15) 0.0234(17) 0.0125(15)
F34A 0.0871(16) 0.1019(17) 0.1214(19) 0.0075(15) 0.0093(14) 0.0548(14)
C34A 0.062(2) 0.067(2) 0.077(2) 0.0030(18) 0.0154(18) 0.0321(18)
F35A 0.0414(10) 0.128(2) 0.139(2) -0.0162(17) 0.0223(12) 0.0070(12)
C35A 0.0407(17) 0.087(3) 0.081(2) -0.010(2) 0.0183(16) 0.0086(17)
F36A 0.0583(11) 0.0629(11) 0.1167(16) -0.0083(11) 0.0430(11) -0.0158(9)
C36A 0.0457(16) 0.0539(18) 0.071(2) -0.0055(15) 0.0267(15) -0.0023(14)

loop_
_atom_type_symbol
_atom_type_description
_atom_type_scat_dispersion_real
_atom_type_scat_dispersion_imag
_atom_type_scat_source
C C 0.0181 0.0091 'International Tables Vol C Tables 4.2.6.8 and 6.1.1.4'
H H 0.0000 0.0000 'International Tables Vol C Tables 4.2.6.8 and 6.1.1.4'
B B 0.0090 0.0039 'International Tables Vol C Tables 4.2.6.8 and 6.1.1.4'
F F 0.0727 0.0534 'International Tables Vol C Tables 4.2.6.8 and 6.1.1.4'
N N 0.0311 0.0180 'International Tables Vol C Tables 4.2.6.8 and 6.1.1.4'
Si Si 0.2541 0.3302 'International Tables Vol C Tables 4.2.6.8 and 6.1.1.4'

loop_
_geom_angle_atom_site_label_1
_geom_angle_atom_site_label_2
_geom_angle_atom_site_label_3
_geom_angle
C12 Si1 C11 113.51(16)
C12 Si1 C13 105.6(2)
C11 Si1 C13 102.68(18)
C12 Si1 C1 113.14(15)
C11 Si1 C1 108.21(14)
C13 Si1 C1 113.34(15)
C21 Si2 C22 100.96(17)
C21 Si2 C23 114.70(16)
C22 Si2 C23 107.2(2)
C21 Si2 C4 108.42(13)
C22 Si2 C4 114.75(15)
C23 Si2 C4 110.65(14)
C3 B1 C51 120.4(2)
C3 B1 C41 119.1(3)
C51 B1 C41 120.3(3)
C8A N9 C9A 108.6(2)
C8A N9 C10 120.0(3)
C9A N9 C10 126.0(3)
N9 C8A C8 127.3(3)
N9 C8A C4B 109.7(2)
C8 C8A C4B 123.0(3)
C7 C8 C8A 117.6(3)
C7 C8 H8 121.2
C8A C8 H8 121.2
C8 C7 C6 121.0(3)
C8 C7 H7 119.5
C6 C7 H7 119.5
C5 C6 C7 121.6(3)
C5 C6 H6 119.2
C7 C6 H6 119.2
C6 C5 C4B 119.3(3)
C6 C5 H5 120.3
C4B C5 H5 120.3
C5 C4B C8A 117.5(3)
C5 C4B C4A 135.9(3)
C8A C4B C4A 106.5(2)
C4 C4A C9A 120.6(2)
C4 C4A C4B 133.2(2)
C9A C4A C4B 106.2(2)
C4A C4 C3 116.9(2)
C4A C4 Si2 119.36(19)
C3 C4 Si2 122.71(19)
C4 C3 C2 120.1(2)
C4 C3 B1 122.2(2)
C2 C3 B1 117.5(2)
C1 C2 C3 124.1(2)
C1 C2 C31 118.3(2)
C3 C2 C31 117.6(2)
C2 C1 C9A 113.9(2)
C2 C1 Si1 122.9(2)
C9A C1 Si1 122.2(2)
N9 C9A C1 127.4(2)
N9 C9A C4A 108.7(2)
C1 C9A C4A 123.8(2)
N9 C10 H10A 109.5
N9 C10 H10B 109.5
H10A C10 H10B 109.5
N9 C10 H10C 109.5
H10A C10 H10C 109.5
H10B C10 H10C 109.5
Si1 C11 H11A 109.5
Si1 C11 H11B 109.5
H11A C11 H11B 109.5
Si1 C11 H11C 109.5
H11A C11 H11C 109.5
H11B C11 H11C 109.5
Si1 C12 H12A 109.5
Si1 C12 H12B 109.5
H12A C12 H12B 109.5
Si1 C12 H12C 109.5
H12A C12 H12C 109.5
H12B C12 H12C 109.5
Si1 C13 H13A 109.5
Si1 C13 H13B 109.5
H13A C13 H13B 109.5
Si1 C13 H13C 109.5
H13A C13 H13C 109.5
H13B C13 H13C 109.5
Si2 C21 H21A 109.5
Si2 C21 H21B 109.5
H21A C21 H21B 109.5
Si2 C21 H21C 109.5
H21A C21 H21C 109.5
H21B C21 H21C 109.5
Si2 C22 H22A 109.5
Si2 C22 H22B 109.5
H22A C22 H22B 109.5
Si2 C22 H22C 109.5
H22A C22 H22C 109.5
H22B C22 H22C 109.5
Si2 C23 H23A 109.5
Si2 C23 H23B 109.5
H23A C23 H23B 109.5
Si2 C23 H23C 109.5
H23A C23 H23C 109.5
H23B C23 H23C 109.5
C42 C41 C46 114.7(3)
C42 C41 B1 122.3(3)
C46 C41 B1 122.7(3)
F42 C42 C43 117.0(3)
F42 C42 C41 119.8(3)
C43 C42 C41 123.2(3)
F43 C43 C44 120.6(4)
F43 C43 C42 120.0(4)
C44 C43 C42 119.3(4)
F44 C44 C43 120.2(4)
F44 C44 C45 119.7(4)
C43 C44 C45 120.1(3)
F45 C45 C46 120.7(4)
F45 C45 C44 120.3(4)
C46 C45 C44 119.0(4)
F46 C46 C45 116.1(3)
F46 C46 C41 120.2(3)
C45 C46 C41 123.6(4)
C56 C51 C52 113.5(3)
C56 C51 B1 123.4(3)
C52 C51 B1 123.0(2)
F52 C52 C53 115.6(2)
F52 C52 C51 120.8(2)
C53 C52 C51 123.6(3)
F53 C53 C54 119.9(3)
F53 C53 C52 120.6(3)
C54 C53 C52 119.6(3)
F54 C54 C53 120.1(3)
F54 C54 C55 120.7(3)
C53 C54 C55 119.2(3)
F55 C55 C56 120.4(3)
F55 C55 C54 119.8(3)
C56 C55 C54 119.8(3)
F56 C56 C55 116.3(3)
F56 C56 C51 119.4(3)
C55 C56 C51 124.2(3)
C36 C31 C32 115.4(3)
C36 C31 C2 124.0(3)
C32 C31 C2 120.6(2)
F32 C32 C33 117.4(3)
F32 C32 C31 119.4(2)
C33 C32 C31 123.1(3)
F33 C33 C32 120.3(3)
F33 C33 C34 120.0(3)
C32 C33 C34 119.7(3)
F34 C34 C35 120.2(3)
F34 C34 C33 120.3(3)
C35 C34 C33 119.5(3)
F35 C35 C34 120.5(3)
F35 C35 C36 119.8(3)
C34 C35 C36 119.7(3)
F36 C36 C31 119.5(3)
F36 C36 C35 117.9(3)
C31 C36 C35 122.6(3)
C12A Si1A C13A 106.6(2)
C12A Si1A C11A 112.21(16)
C13A Si1A C11A 103.36(18)
C12A Si1A C1A 112.64(15)
C13A Si1A C1A 112.78(15)
C11A Si1A C1A 108.90(14)
C21A Si2A C22A 114.71(15)
C21A Si2A C23A 102.17(16)
C22A Si2A C23A 106.30(18)
C21A Si2A C4C 108.51(13)
C22A Si2A C4C 110.33(14)
C23A Si2A C4C 114.74(13)
C3A B1A C51A 120.9(3)
C3A B1A C41A 116.8(2)
C51A B1A C41A 122.1(3)
C8C N9A C9B 108.4(2)
C8C N9A C10A 119.9(2)
C9B N9A C10A 125.9(2)
N9A C8C C8B 127.3(3)
N9A C8C C4E 109.9(2)
C8B C8C C4E 122.7(3)
C7A C8B C8C 117.6(3)
C7A C8B H8B 121.2
C8C C8B H8B 121.2
C8B C7A C6A 121.0(3)
C8B C7A H7A 119.5
C6A C7A H7A 119.5
C7A C6A C5A 121.6(3)
C7A C6A H6A 119.2
C5A C6A H6A 119.2
C6A C5A C4E 119.0(3)
C6A C5A H5A 120.5
C4E C5A H5A 120.5
C5A C4E C8C 117.9(3)
C5A C4E C4D 135.5(3)
C8C C4E C4D 106.6(2)
C4C C4D C9B 120.6(2)
C4C C4D C4E 133.5(2)
C9B C4D C4E 105.9(2)
C3A C4C C4D 116.6(2)
C3A C4C Si2A 122.8(2)
C4D C4C Si2A 119.77(19)
C9B C1A C2A 113.8(2)
C9B C1A Si1A 122.9(2)
C2A C1A Si1A 122.2(2)
C1A C2A C3A 123.7(2)
C1A C2A C31A 118.7(2)
C3A C2A C31A 117.6(2)
C4C C3A C2A 120.8(2)
C4C C3A B1A 122.8(2)
C2A C3A B1A 116.3(2)
N9A C9B C1A 127.2(2)
N9A C9B C4D 109.0(2)
C1A C9B C4D 123.7(2)
N9A C10A H10D 109.5
N9A C10A H10E 109.5
H10D C10A H10E 109.5
N9A C10A H10F 109.5
H10D C10A H10F 109.5
H10E C10A H10F 109.5
Si1A C11A H11D 109.5
Si1A C11A H11E 109.5
H11D C11A H11E 109.5
Si1A C11A H11F 109.5
H11D C11A H11F 109.5
H11E C11A H11F 109.5
Si1A C12A H12D 109.5
Si1A C12A H12E 109.5
H12D C12A H12E 109.5
Si1A C12A H12F 109.5
H12D C12A H12F 109.5
H12E C12A H12F 109.5
Si1A C13A H13D 109.5
Si1A C13A H13E 109.5
H13D C13A H13E 109.5
Si1A C13A H13F 109.5
H13D C13A H13F 109.5
H13E C13A H13F 109.5
Si2A C21A H21D 109.5
Si2A C21A H21E 109.5
H21D C21A H21E 109.5
Si2A C21A H21F 109.5
H21D C21A H21F 109.5
H21E C21A H21F 109.5
Si2A C22A H22D 109.5
Si2A C22A H22E 109.5
H22D C22A H22E 109.5
Si2A C22A H22F 109.5
H22D C22A H22F 109.5
H22E C22A H22F 109.5
Si2A C23A H23D 109.5
Si2A C23A H23E 109.5
H23D C23A H23E 109.5
Si2A C23A H23F 109.5
H23D C23A H23F 109.5
H23E C23A H23F 109.5
C42A C41A C46A 114.6(3)
C42A C41A B1A 121.1(3)
C46A C41A B1A 123.7(3)
F42A C42A C43A 115.8(3)
F42A C42A C41A 120.3(3)
C43A C42A C41A 123.8(3)
F43A C43A C44A 120.1(3)
F43A C43A C42A 121.1(3)
C44A C43A C42A 118.7(3)
F44A C44A C45A 119.7(3)
F44A C44A C43A 120.2(3)
C45A C44A C43A 120.1(3)
F45A C45A C44A 119.8(3)
F45A C45A C46A 120.7(3)
C44A C45A C46A 119.6(3)
F46A C46A C45A 116.9(3)
F46A C46A C41A 119.9(3)
C45A C46A C41A 123.1(3)
C52A C51A C56A 114.1(3)
C52A C51A B1A 122.5(3)
C56A C51A B1A 123.3(3)
F52A C52A C53A 115.6(3)
F52A C52A C51A 121.3(3)
C53A C52A C51A 123.2(3)
F53A C53A C54A 120.5(3)
F53A C53A C52A 119.8(3)
C54A C53A C52A 119.7(3)
F54A C54A C53A 120.0(3)
F54A C54A C55A 120.2(3)
C53A C54A C55A 119.9(3)
F55A C55A C56A 121.4(3)
F55A C55A C54A 119.4(3)
C56A C55A C54A 119.2(3)
F56A C56A C55A 115.8(3)
F56A C56A C51A 120.1(3)
C55A C56A C51A 124.0(3)
C36A C31A C32A 115.1(3)
C36A C31A C2A 124.0(3)
C32A C31A C2A 120.8(2)
F32A C32A C33A 117.5(3)
F32A C32A C31A 119.2(2)
C33A C32A C31A 123.2(3)
F33A C33A C32A 120.5(3)
F33A C33A C34A 119.6(3)
C32A C33A C34A 119.8(3)
F34A C34A C35A 120.0(3)
F34A C34A C33A 120.6(3)
C35A C34A C33A 119.5(3)
F35A C35A C34A 121.0(3)
F35A C35A C36A 119.2(3)
C34A C35A C36A 119.9(3)
F36A C36A C31A 119.3(3)
F36A C36A C35A 118.1(3)
C31A C36A C35A 122.5(3)

loop_
_geom_bond_atom_site_label_1
_geom_bond_atom_site_label_2
_geom_bond_distance
Si1 C12 1.868(4)
Si1 C11 1.870(3)
Si1 C13 1.871(4)
Si1 C1 1.919(3)
Si2 C21 1.863(3)
Si2 C22 1.864(4)
Si2 C23 1.866(3)
Si2 C4 1.904(3)
B1 C3 1.564(4)
B1 C51 1.577(4)
B1 C41 1.584(4)
N9 C8A 1.383(4)
N9 C9A 1.399(3)
N9 C10 1.463(4)
C8A C8 1.398(4)
C8A C4B 1.405(4)
C8 C7 1.365(5)
C8 H8 0.9400
C7 C6 1.387(5)
C7 H7 0.9400
C6 C5 1.383(4)
C6 H6 0.9400
C5 C4B 1.401(4)
C5 H5 0.9400
C4B C4A 1.463(4)
C4A C4 1.414(4)
C4A C9A 1.419(4)
C4 C3 1.421(4)
C3 C2 1.426(4)
C2 C1 1.407(4)
C2 C31 1.505(4)
C1 C9A 1.408(4)
C10 H10A 0.9700
C10 H10B 0.9700
C10 H10C 0.9700
C11 H11A 0.9700
C11 H11B 0.9700
C11 H11C 0.9700
C12 H12A 0.9700
C12 H12B 0.9700
C12 H12C 0.9700
C13 H13A 0.9700
C13 H13B 0.9700
C13 H13C 0.9700
C21 H21A 0.9700
C21 H21B 0.9700
C21 H21C 0.9700
C22 H22A 0.9700
C22 H22B 0.9700
C22 H22C 0.9700
C23 H23A 0.9700
C23 H23B 0.9700
C23 H23C 0.9700
C41 C42 1.386(4)
C41 C46 1.395(4)
F42 C42 1.347(4)
C42 C43 1.378(5)
F43 C43 1.344(5)
C43 C44 1.372(6)
F44 C44 1.340(4)
C44 C45 1.373(6)
F45 C45 1.335(5)
C45 C46 1.371(5)
F46 C46 1.342(4)
C51 C56 1.395(4)
C51 C52 1.397(4)
F52 C52 1.340(3)
C52 C53 1.378(4)
F53 C53 1.339(3)
C53 C54 1.372(4)
F54 C54 1.334(4)
C54 C55 1.375(5)
F55 C55 1.344(4)
C55 C56 1.362(5)
F56 C56 1.347(3)
C31 C36 1.381(4)
C31 C32 1.385(4)
F32 C32 1.344(3)
C32 C33 1.369(4)
F33 C33 1.346(4)
C33 C34 1.372(5)
F34 C34 1.339(4)
C34 C35 1.365(5)
F35 C35 1.341(4)
C35 C36 1.385(5)
F36 C36 1.343(4)
Si1A C12A 1.867(3)
Si1A C13A 1.868(4)
Si1A C11A 1.875(3)
Si1A C1A 1.926(3)
Si2A C21A 1.865(3)
Si2A C22A 1.867(3)
Si2A C23A 1.875(3)
Si2A C4C 1.908(3)
B1A C3A 1.570(4)
B1A C51A 1.575(4)
B1A C41A 1.590(4)
N9A C8C 1.385(4)
N9A C9B 1.398(3)
N9A C10A 1.459(4)
C8C C8B 1.397(4)
C8C C4E 1.401(4)
C8B C7A 1.369(5)
C8B H8B 0.9400
C7A C6A 1.378(5)
C7A H7A 0.9400
C6A C5A 1.388(4)
C6A H6A 0.9400
C5A C4E 1.400(4)
C5A H5A 0.9400
C4E C4D 1.466(4)
C4D C4C 1.416(4)
C4D C9B 1.421(4)
C4C C3A 1.412(4)
C1A C9B 1.408(4)
C1A C2A 1.409(4)
C2A C3A 1.423(4)
C2A C31A 1.499(4)
C10A H10D 0.9700
C10A H10E 0.9700
C10A H10F 0.9700
C11A H11D 0.9700
C11A H11E 0.9700
C11A H11F 0.9700
C12A H12D 0.9700
C12A H12E 0.9700
C12A H12F 0.9700
C13A H13D 0.9700
C13A H13E 0.9700
C13A H13F 0.9700
C21A H21D 0.9700
C21A H21E 0.9700
C21A H21F 0.9700
C22A H22D 0.9700
C22A H22E 0.9700
C22A H22F 0.9700
C23A H23D 0.9700
C23A H23E 0.9700
C23A H23F 0.9700
C41A C42A 1.386(4)
C41A C46A 1.391(4)
F42A C42A 1.344(3)
C42A C43A 1.379(4)
F43A C43A 1.336(4)
C43A C44A 1.371(5)
F44A C44A 1.340(4)
C44A C45A 1.370(5)
F45A C45A 1.336(4)
C45A C46A 1.374(5)
F46A C46A 1.348(3)
C51A C52A 1.397(4)
C51A C56A 1.400(4)
F52A C52A 1.338(3)
C52A C53A 1.384(4)
F53A C53A 1.345(4)
C53A C54A 1.369(5)
F54A C54A 1.334(4)
C54A C55A 1.378(5)
F55A C55A 1.339(4)
C55A C56A 1.369(4)
F56A C56A 1.346(4)
C31A C36A 1.382(4)
C31A C32A 1.389(4)
F32A C32A 1.344(3)
C32A C33A 1.366(4)
F33A C33A 1.344(4)
C33A C34A 1.370(5)
F34A C34A 1.343(4)
C34A C35A 1.360(5)
F35A C35A 1.345(4)
C35A C36A 1.386(5)
F36A C36A 1.340(4)

loop_
_geom_torsion_atom_site_label_1
_geom_torsion_atom_site_label_2
_geom_torsion_atom_site_label_3
_geom_torsion_atom_site_label_4
_geom_torsion
C9A N9 C8A C8 -176.2(3)
C10 N9 C8A C8 28.1(4)
C9A N9 C8A C4B 1.9(3)
C10 N9 C8A C4B -153.7(3)
N9 C8A C8 C7 175.7(3)
C4B C8A C8 C7 -2.2(5)
C8A C8 C7 C6 0.6(5)
C8 C7 C6 C5 0.3(5)
C7 C6 C5 C4B 0.4(5)
C6 C5 C4B C8A -2.0(4)
C6 C5 C4B C4A -177.0(3)
N9 C8A C4B C5 -175.3(2)
C8 C8A C4B C5 2.9(4)
N9 C8A C4B C4A 1.0(3)
C8 C8A C4B C4A 179.3(3)
C5 C4B C4A C4 -10.1(5)
C8A C4B C4A C4 174.5(3)
C5 C4B C4A C9A 171.9(3)
C8A C4B C4A C9A -3.5(3)
C9A C4A C4 C3 -3.5(4)
C4B C4A C4 C3 178.7(3)
C9A C4A C4 Si2 165.03(19)
C4B C4A C4 Si2 -12.7(4)
C21 Si2 C4 C4A -45.2(2)
C22 Si2 C4 C4A -157.2(2)
C23 Si2 C4 C4A 81.4(2)
C21 Si2 C4 C3 122.7(2)
C22 Si2 C4 C3 10.7(3)
C23 Si2 C4 C3 -110.7(2)
C4A C4 C3 C2 -1.5(3)
Si2 C4 C3 C2 -169.60(19)
C4A C4 C3 B1 -177.0(2)
Si2 C4 C3 B1 14.9(3)
C51 B1 C3 C4 58.9(4)
C41 B1 C3 C4 -125.8(3)
C51 B1 C3 C2 -116.7(3)
C41 B1 C3 C2 58.6(3)
C4 C3 C2 C1 1.1(4)
B1 C3 C2 C1 176.8(2)
C4 C3 C2 C31 179.0(2)
B1 C3 C2 C31 -5.3(3)
C3 C2 C1 C9A 4.1(4)
C31 C2 C1 C9A -173.7(2)
C3 C2 C1 Si1 -164.4(2)
C31 C2 C1 Si1 17.7(3)
C12 Si1 C1 C2 -100.7(3)
C11 Si1 C1 C2 132.7(2)
C13 Si1 C1 C2 19.5(3)
C12 Si1 C1 C9A 91.7(3)
C11 Si1 C1 C9A -34.9(3)
C13 Si1 C1 C9A -148.1(3)
C8A N9 C9A C1 172.5(3)
C10 N9 C9A C1 -33.7(4)
C8A N9 C9A C4A -4.2(3)
C10 N9 C9A C4A 149.5(3)
C2 C1 C9A N9 174.3(2)
Si1 C1 C9A N9 -17.1(4)
C2 C1 C9A C4A -9.4(4)
Si1 C1 C9A C4A 159.2(2)
C4 C4A C9A N9 -173.6(2)
C4B C4A C9A N9 4.7(3)
C4 C4A C9A C1 9.6(4)
C4B C4A C9A C1 -172.1(2)
C3 B1 C41 C42 36.1(4)
C51 B1 C41 C42 -148.6(3)
C3 B1 C41 C46 -136.9(3)
C51 B1 C41 C46 38.4(4)
C46 C41 C42 F42 -179.0(3)
B1 C41 C42 F42 7.4(4)
C46 C41 C42 C43 1.6(5)
B1 C41 C42 C43 -171.9(3)
F42 C42 C43 F43 -2.2(5)
C41 C42 C43 F43 177.1(3)
F42 C42 C43 C44 179.8(4)
C41 C42 C43 C44 -0.9(6)
F43 C43 C44 F44 0.6(7)
C42 C43 C44 F44 178.6(4)
F43 C43 C44 C45 -178.2(4)
C42 C43 C44 C45 -0.2(7)
F44 C44 C45 F45 1.1(7)
C43 C44 C45 F45 179.8(4)
F44 C44 C45 C46 -178.5(4)
C43 C44 C45 C46 0.3(7)
F45 C45 C46 F46 -2.4(6)
C44 C45 C46 F46 177.2(4)
F45 C45 C46 C41 -178.9(4)
C44 C45 C46 C41 0.7(6)
C42 C41 C46 F46 -177.9(3)
B1 C41 C46 F46 -4.4(5)
C42 C41 C46 C45 -1.6(5)
B1 C41 C46 C45 172.0(3)
C3 B1 C51 C56 -153.7(3)
C41 B1 C51 C56 31.0(4)
C3 B1 C51 C52 25.8(4)
C41 B1 C51 C52 -149.4(3)
C56 C51 C52 F52 180.0(3)
B1 C51 C52 F52 0.4(4)
C56 C51 C52 C53 -0.9(4)
B1 C51 C52 C53 179.6(3)
F52 C52 C53 F53 1.9(4)
C51 C52 C53 F53 -177.3(3)
F52 C52 C53 C54 -178.0(3)
C51 C52 C53 C54 2.8(5)
F53 C53 C54 F54 -2.7(5)
C52 C53 C54 F54 177.2(3)
F53 C53 C54 C55 178.2(3)
C52 C53 C54 C55 -1.8(5)
F54 C54 C55 F55 1.9(5)
C53 C54 C55 F55 -179.1(3)
F54 C54 C55 C56 -179.9(3)
C53 C54 C55 C56 -0.9(5)
F55 C55 C56 F56 -1.7(5)
C54 C55 C56 F56 -179.9(3)
F55 C55 C56 C51 -178.9(3)
C54 C55 C56 C51 2.9(5)
C52 C51 C56 F56 -179.1(3)
B1 C51 C56 F56 0.5(5)
C52 C51 C56 C55 -2.0(5)
B1 C51 C56 C55 177.6(3)
C1 C2 C31 C36 -107.5(3)
C3 C2 C31 C36 74.5(4)
C1 C2 C31 C32 73.2(3)
C3 C2 C31 C32 -104.8(3)
C36 C31 C32 F32 -178.0(3)
C2 C31 C32 F32 1.3(4)
C36 C31 C32 C33 -1.2(4)
C2 C31 C32 C33 178.1(3)
F32 C32 C33 F33 0.7(5)
C31 C32 C33 F33 -176.2(3)
F32 C32 C33 C34 179.3(3)
C31 C32 C33 C34 2.5(5)
F33 C33 C34 F34 -2.3(5)
C32 C33 C34 F34 179.0(3)
F33 C33 C34 C35 177.0(3)
C32 C33 C34 C35 -1.7(6)
F34 C34 C35 F35 -2.5(6)
C33 C34 C35 F35 178.2(3)
F34 C34 C35 C36 179.0(3)
C33 C34 C35 C36 -0.2(6)
C32 C31 C36 F36 -178.2(3)
C2 C31 C36 F36 2.5(5)
C32 C31 C36 C35 -0.8(5)
C2 C31 C36 C35 179.9(3)
F35 C35 C36 F36 0.5(5)
C34 C35 C36 F36 178.9(3)
F35 C35 C36 C31 -177.0(3)
C34 C35 C36 C31 1.5(5)
C9B N9A C8C C8B 178.1(3)
C10A N9A C8C C8B -27.1(4)
C9B N9A C8C C4E -1.6(3)
C10A N9A C8C C4E 153.2(3)
N9A C8C C8B C7A -176.8(3)
C4E C8C C8B C7A 2.9(5)
C8C C8B C7A C6A -0.8(5)
C8B C7A C6A C5A -0.8(5)
C7A C6A C5A C4E 0.4(5)
C6A C5A C4E C8C 1.6(4)
C6A C5A C4E C4D 178.5(3)
N9A C8C C4E C5A 176.4(2)
C8B C8C C4E C5A -3.3(4)
N9A C8C C4E C4D -1.3(3)
C8B C8C C4E C4D 178.9(3)
C5A C4E C4D C4C 8.6(5)
C8C C4E C4D C4C -174.3(3)
C5A C4E C4D C9B -173.5(3)
C8C C4E C4D C9B 3.6(3)
C9B C4D C4C C3A 2.8(4)
C4E C4D C4C C3A -179.5(3)
C9B C4D C4C Si2A -167.11(19)
C4E C4D C4C Si2A 10.6(4)
C21A Si2A C4C C3A -120.7(2)
C22A Si2A C4C C3A 112.9(2)
C23A Si2A C4C C3A -7.2(3)
C21A Si2A C4C C4D 48.6(2)
C22A Si2A C4C C4D -77.8(2)
C23A Si2A C4C C4D 162.2(2)
C12A Si1A C1A C9B -93.9(3)
C13A Si1A C1A C9B 145.3(2)
C11A Si1A C1A C9B 31.2(3)
C12A Si1A C1A C2A 98.3(3)
C13A Si1A C1A C2A -22.5(3)
C11A Si1A C1A C2A -136.6(2)
C9B C1A C2A C3A -4.5(4)
Si1A C1A C2A C3A 164.3(2)
C9B C1A C2A C31A 173.2(2)
Si1A C1A C2A C31A -18.0(3)
C4D C4C C3A C2A 2.0(4)
Si2A C4C C3A C2A 171.58(19)
C4D C4C C3A B1A 179.8(2)
Si2A C4C C3A B1A -10.6(4)
C1A C2A C3A C4C -1.1(4)
C31A C2A C3A C4C -178.8(2)
C1A C2A C3A B1A -179.0(2)
C31A C2A C3A B1A 3.2(3)
C51A B1A C3A C4C -65.4(4)
C41A B1A C3A C4C 119.2(3)
C51A B1A C3A C2A 112.5(3)
C41A B1A C3A C2A -62.9(3)
C8C N9A C9B C1A -173.1(3)
C10A N9A C9B C1A 34.0(4)
C8C N9A C9B C4D 4.0(3)
C10A N9A C9B C4D -148.9(3)
C2A C1A C9B N9A -173.7(2)
Si1A C1A C9B N9A 17.5(4)
C2A C1A C9B C4D 9.6(4)
Si1A C1A C9B C4D -159.2(2)
C4C C4D C9B N9A 173.6(2)
C4E C4D C9B N9A -4.7(3)
C4C C4D C9B C1A -9.2(4)
C4E C4D C9B C1A 172.6(2)
C3A B1A C41A C42A -36.7(4)
C51A B1A C41A C42A 147.9(3)
C3A B1A C41A C46A 134.0(3)
C51A B1A C41A C46A -41.3(4)
C46A C41A C42A F42A 178.1(2)
B1A C41A C42A F42A -10.4(4)
C46A C41A C42A C43A -2.5(4)
B1A C41A C42A C43A 169.1(3)
F42A C42A C43A F43A 0.7(4)
C41A C42A C43A F43A -178.8(3)
F42A C42A C43A C44A -179.8(3)
C41A C42A C43A C44A 0.7(5)
F43A C43A C44A F44A 1.2(5)
C42A C43A C44A F44A -178.3(3)
F43A C43A C44A C45A -179.0(3)
C42A C43A C44A C45A 1.5(5)
F44A C44A C45A F45A 0.1(5)
C43A C44A C45A F45A -179.8(3)
F44A C44A C45A C46A 178.1(3)
C43A C44A C45A C46A -1.7(5)
F45A C45A C46A F46A 1.7(5)
C44A C45A C46A F46A -176.3(3)
F45A C45A C46A C41A 177.8(3)
C44A C45A C46A C41A -0.2(5)
C42A C41A C46A F46A 178.2(3)
B1A C41A C46A F46A 6.9(4)
C42A C41A C46A C45A 2.2(4)
B1A C41A C46A C45A -169.1(3)
C3A B1A C51A C52A -16.3(4)
C41A B1A C51A C52A 158.9(3)
C3A B1A C51A C56A 159.7(3)
C41A B1A C51A C56A -25.2(4)
C56A C51A C52A F52A -179.4(3)
B1A C51A C52A F52A -3.1(4)
C56A C51A C52A C53A 0.4(4)
B1A C51A C52A C53A 176.6(3)
F52A C52A C53A F53A -1.0(4)
C51A C52A C53A F53A 179.2(3)
F52A C52A C53A C54A 178.3(3)
C51A C52A C53A C54A -1.5(5)
F53A C53A C54A F54A 0.9(5)
C52A C53A C54A F54A -178.3(3)
F53A C53A C54A C55A -179.3(3)
C52A C53A C54A C55A 1.5(5)
F54A C54A C55A F55A 0.2(5)
C53A C54A C55A F55A -179.5(3)
F54A C54A C55A C56A 179.5(3)
C53A C54A C55A C56A -0.3(5)
F55A C55A C56A F56A 2.1(4)
C54A C55A C56A F56A -177.2(3)
F55A C55A C56A C51A 178.3(3)
C54A C55A C56A C51A -0.9(5)
C52A C51A C56A F56A 177.0(3)
B1A C51A C56A F56A 0.7(4)
C52A C51A C56A C55A 0.8(4)
B1A C51A C56A C55A -175.4(3)
C1A C2A C31A C36A 109.6(3)
C3A C2A C31A C36A -72.5(3)
C1A C2A C31A C32A -72.2(3)
C3A C2A C31A C32A 105.6(3)
C36A C31A C32A F32A 177.5(2)
C2A C31A C32A F32A -0.9(4)
C36A C31A C32A C33A 0.5(4)
C2A C31A C32A C33A -177.9(3)
F32A C32A C33A F33A -1.5(4)
C31A C32A C33A F33A 175.6(3)
F32A C32A C33A C34A -178.1(3)
C31A C32A C33A C34A -1.1(5)
F33A C33A C34A F34A 4.2(5)
C32A C33A C34A F34A -179.2(3)
F33A C33A C34A C35A -176.2(3)
C32A C33A C34A C35A 0.4(5)
F34A C34A C35A F35A 0.5(6)
C33A C34A C35A F35A -179.1(3)
F34A C34A C35A C36A -179.7(3)
C33A C34A C35A C36A 0.7(6)
C32A C31A C36A F36A 178.4(3)
C2A C31A C36A F36A -3.4(4)
C32A C31A C36A C35A 0.7(4)
C2A C31A C36A C35A 179.0(3)
F35A C35A C36A F36A 0.8(5)
C34A C35A C36A F36A -179.0(3)
F35A C35A C36A C31A 178.5(3)
C34A C35A C36A C31A -1.3(5)
